data_4310524
loop_
_publ_author_name
'Sergei Fokin'
'Victor Ovcharenko'
'Galina Romanenko'
'Vladimir Ikorskii'

_publ_section_title
;
 Problem of a Wide Variety of Products in the Cu(hfac)2-Nitroxide System
;
_journal_name_full 'Inorganic Chemistry'
_journal_page_first 969
_journal_page_last 977
_journal_paper_doi 10.1021/ic034964d
_journal_volume 43
_journal_year 2004
_chemical_formula_sum 'C21 H19 Cu F12 N4 O6'
_chemical_formula_weight 714.94
_space_group_IT_number 2
_symmetry_cell_setting triclinic
_symmetry_space_group_name_Hall '-P 1'
_symmetry_space_group_name_H-M 'P -1'
_atom_sites_solution_hydrogens geom
_atom_sites_solution_primary direct
_atom_sites_solution_secondary difmap
_audit_creation_method SHELXL-97
_cell_angle_alpha 84.860(10)
_cell_angle_beta 87.110(10)
_cell_angle_gamma 74.100(10)
_cell_formula_units_Z 4
_cell_length_a 12.278(3)
_cell_length_b 15.845(3)
_cell_length_c 15.782(3)
_cell_measurement_temperature 293(2)
_cell_volume 2939.9(11)
_computing_cell_refinement 'Bruker XSCANS'
_computing_data_collection 'Bruker XSCANS'
_computing_data_reduction 'Bruker SHELXTL'
_computing_molecular_graphics 'Bruker SHELXTL'
_computing_publication_material 'Bruker SHELXTL'
_computing_structure_refinement 'SHELXL-97 (Sheldrick, 1997)'
_computing_structure_solution 'SHELXS-97 (Sheldrick, 1990)'
_diffrn_ambient_temperature 293(2)
_diffrn_measured_fraction_theta_full 0.994
_diffrn_measured_fraction_theta_max 0.994
_diffrn_measurement_device_type 'Bruker P4'
_diffrn_measurement_method '\w scans'
_diffrn_radiation_monochromator graphite
_diffrn_radiation_source 'fine-focus sealed tube'
_diffrn_radiation_type MoK\a
_diffrn_radiation_wavelength 0.71073
_diffrn_reflns_av_R_equivalents 0.0480
_diffrn_reflns_av_sigmaI/netI 0.1794
_diffrn_reflns_limit_h_max 0
_diffrn_reflns_limit_h_min -14
_diffrn_reflns_limit_k_max 18
_diffrn_reflns_limit_k_min -18
_diffrn_reflns_limit_l_max 18
_diffrn_reflns_limit_l_min -18
_diffrn_reflns_number 10838
_diffrn_reflns_theta_full 25.01
_diffrn_reflns_theta_max 25.01
_diffrn_reflns_theta_min 1.79
_exptl_absorpt_coefficient_mu 0.861
_exptl_absorpt_correction_T_max 0.3621
_exptl_absorpt_correction_T_min 0.3061
_exptl_absorpt_correction_type empirical
_exptl_crystal_density_diffrn 1.615
_exptl_crystal_density_method 'not measured'
_exptl_crystal_F_000 1432
_refine_diff_density_max 0.446
_refine_diff_density_min -0.330
_refine_diff_density_rms 0.067
_refine_ls_extinction_coef 0.0008(4)
_refine_ls_extinction_expression Fc^*^=kFc[1+0.001xFc^2^\l^3^/sin(2\q)]^-1/4^
_refine_ls_extinction_method SHELXL
_refine_ls_goodness_of_fit_ref 0.985
_refine_ls_hydrogen_treatment mixed
_refine_ls_matrix_type full
_refine_ls_number_parameters 901
_refine_ls_number_reflns 10317
_refine_ls_number_restraints 0
_refine_ls_restrained_S_all 0.985
_refine_ls_R_factor_all 0.2392
_refine_ls_R_factor_gt 0.0857
_refine_ls_shift/su_max 0.010
_refine_ls_shift/su_mean 0.000
_refine_ls_structure_factor_coef Fsqd
_refine_ls_weighting_details 'calc w=1/[\s^2^(Fo^2^)+(0.0903P)^2^+0.0000P] where P=(Fo^2^+2Fc^2^)/3'
_refine_ls_weighting_scheme calc
_refine_ls_wR_factor_gt 0.1670
_refine_ls_wR_factor_ref 0.2284
_reflns_number_gt 3758
_reflns_number_total 10317
_reflns_threshold_expression >2sigma(I)
_cod_data_source_file ic034964dsi20030813_090632_02.cif
_cod_data_source_block qq2
_cod_depositor_comments
;
The following automatic conversions were performed:
'_symmetry_cell_setting' value 'Triclinic' changed to 'triclinic'
according to '/home/saulius/struct/CIF-dictionaries/cif_core.dic'
dictionary named 'cif_core.dic' version 2.4.1 from 2010-06-29.

Automatic conversion script
Id: cif_fix_enum 1527 2010-12-29 10:47:43Z saulius 

The following automatic conversions were performed:

data name '_atom_site_symetry_multiplicity' was replaced with
'_atom_site_symmetry_multiplicity' as specified in the replacement
file 'data/replacement-values/replacement_tags.lst'.

Automatic conversion script
Id: cif_correct_tags 9268 2022-04-12 08:56:07Z antanas 
;
_cod_original_cell_volume 2939.9(10)
_cod_database_code 4310524

loop_
_symmetry_equiv_pos_as_xyz
'x, y, z'
'-x, -y, -z'

loop_
_atom_site_label
_atom_site_type_symbol
_atom_site_fract_x
_atom_site_fract_y
_atom_site_fract_z
_atom_site_U_iso_or_equiv
_atom_site_adp_type
_atom_site_occupancy
_atom_site_symmetry_multiplicity
_atom_site_calc_flag
_atom_site_refinement_flags
_atom_site_disorder_assembly
_atom_site_disorder_group
Cu1 Cu 0.30322(10) 0.29574(7) 0.07274(7) 0.0658(4) Uani 1 1 d . . .
O1 O 0.0266(6) 0.1809(4) 0.5349(4) 0.0712(18) Uani 1 1 d . . .
C1 C -0.1568(15) 0.2055(14) 0.4861(12) 0.132(5) Uani 1 1 d . . .
F1 F -0.1524(10) 0.1264(8) 0.5084(10) 0.262(8) Uani 1 1 d . . .
F2 F -0.1429(10) 0.2099(9) 0.4060(7) 0.229(6) Uani 1 1 d . . .
F3 F -0.2570(8) 0.2479(8) 0.4989(8) 0.234(7) Uani 1 1 d . . .
C2 C -0.0662(10) 0.2370(8) 0.5286(6) 0.080(3) Uani 1 1 d . . .
C3 C -0.0950(13) 0.3195(9) 0.5543(8) 0.099(4) Uani 1 1 d . . .
H3A H -0.166(8) 0.357(6) 0.550(5) 0.08(3) Uiso 1 1 d . . .
C4 C -0.0200(13) 0.3540(7) 0.5936(7) 0.083(4) Uani 1 1 d . . .
C5 C -0.066(2) 0.4449(11) 0.6253(16) 0.167(9) Uani 1 1 d . . .
F4 F 0.0057(12) 0.4901(7) 0.6099(11) 0.249(8) Uani 1 1 d . . .
F5 F -0.1494(11) 0.4934(7) 0.5906(10) 0.259(7) Uani 1 1 d . . .
F6 F -0.0788(19) 0.4442(8) 0.7022(8) 0.304(10) Uani 1 1 d . . .
O2 O 0.0803(7) 0.3175(4) 0.6099(4) 0.0743(19) Uani 1 1 d . . .
O3 O 0.2365(6) 0.0701(4) 0.5855(4) 0.0666(18) Uani 1 1 d . . .
C6 C 0.3856(12) -0.0573(7) 0.5777(7) 0.087(3) Uani 1 1 d . . .
F7 F 0.4977(6) -0.0838(4) 0.5746(4) 0.113(2) Uani 1 1 d . . .
F8 F 0.3451(7) -0.1091(4) 0.6275(5) 0.161(4) Uani 1 1 d . . .
F9 F 0.3582(6) -0.0662(4) 0.5000(4) 0.109(2) Uani 1 1 d . . .
C7 C 0.3392(10) 0.0391(5) 0.5984(5) 0.060(3) Uani 1 1 d . . .
C8 C 0.4115(10) 0.0806(7) 0.6291(6) 0.064(3) Uani 1 1 d . . .
H8A H 0.484(5) 0.048(4) 0.633(3) 0.016(18) Uiso 1 1 d . . .
C9 C 0.3766(11) 0.1659(7) 0.6530(5) 0.067(3) Uani 1 1 d . . .
C10 C 0.4677(13) 0.2012(9) 0.6861(12) 0.119(5) Uani 1 1 d . . .
F10 F 0.4441(8) 0.2131(8) 0.7692(7) 0.212(5) Uani 1 1 d . . .
F11 F 0.5682(7) 0.1516(6) 0.6918(5) 0.151(3) Uani 1 1 d . . .
F12 F 0.4674(11) 0.2741(7) 0.6557(9) 0.278(8) Uani 1 1 d . . .
O4 O 0.2820(6) 0.2167(4) 0.6495(4) 0.073(2) Uani 1 1 d . . .
Cu2 Cu 0.15696(10) 0.19575(7) 0.58980(7) 0.0648(4) Uani 1 1 d . . .
O5 O 0.2514(6) 0.4226(4) 0.0472(4) 0.0741(19) Uani 1 1 d . . .
C11 C 0.1469(15) 0.5688(7) 0.0503(10) 0.103(4) Uani 1 1 d . . .
F13 F 0.1891(9) 0.5837(4) -0.0214(6) 0.184(5) Uani 1 1 d . . .
F14 F 0.1849(9) 0.6080(5) 0.1035(6) 0.186(4) Uani 1 1 d . . .
F15 F 0.0419(8) 0.6130(5) 0.0475(7) 0.183(4) Uani 1 1 d . . .
C12 C 0.1647(11) 0.4717(6) 0.0779(7) 0.073(3) Uani 1 1 d . . .
C13 C 0.0881(11) 0.4475(8) 0.1341(8) 0.084(4) Uani 1 1 d . . .
H13A H 0.030(7) 0.491(5) 0.144(4) 0.05(3) Uiso 1 1 d . . .
C14 C 0.0950(9) 0.3618(7) 0.1634(6) 0.067(3) Uani 1 1 d . . .
C15 C -0.0008(12) 0.3418(8) 0.2210(9) 0.097(4) Uani 1 1 d . . .
F16 F -0.0888(6) 0.4087(5) 0.2288(5) 0.143(3) Uani 1 1 d . . .
F17 F -0.0299(8) 0.2765(6) 0.2072(7) 0.233(6) Uani 1 1 d . . .
F18 F 0.0346(7) 0.3289(6) 0.3010(5) 0.160(3) Uani 1 1 d . . .
O6 O 0.1703(5) 0.2954(4) 0.1472(4) 0.0714(18) Uani 1 1 d . . .
O7 O 0.4405(5) 0.2964(4) 0.0063(3) 0.0633(17) Uani 1 1 d . . .
C16 C 0.6190(12) 0.2483(8) -0.0553(11) 0.102(4) Uani 1 1 d . . .
F19 F 0.6713(9) 0.1819(7) -0.0949(7) 0.218(5) Uani 1 1 d . . .
F20 F 0.7003(10) 0.2561(10) -0.0123(6) 0.248(7) Uani 1 1 d . . .
F21 F 0.5959(7) 0.3092(6) -0.1074(6) 0.214(6) Uani 1 1 d . . .
C17 C 0.5242(9) 0.2306(6) 0.0026(5) 0.065(3) Uani 1 1 d . . .
C18 C 0.5385(11) 0.1480(7) 0.0439(7) 0.076(3) Uani 1 1 d . . .
H18A H 0.593(6) 0.107(4) 0.038(4) 0.03(2) Uiso 1 1 d . . .
C19 C 0.4564(10) 0.1270(6) 0.0952(6) 0.062(3) Uani 1 1 d . . .
C20 C 0.486(2) 0.0339(7) 0.1442(10) 0.134(7) Uani 1 1 d . . .
F22 F 0.4168(12) -0.0067(6) 0.1145(7) 0.218(6) Uani 1 1 d . . .
F23 F 0.4505(10) 0.0330(5) 0.2162(5) 0.211(5) Uani 1 1 d . . .
F24 F 0.5763(9) -0.0158(6) 0.1286(10) 0.262(8) Uani 1 1 d . . .
O8 O 0.3594(6) 0.1738(4) 0.1141(3) 0.0658(17) Uani 1 1 d . . .
O9 O 0.4200(6) 0.3130(4) 0.1926(4) 0.091(2) Uani 1 1 d . . .
N1 N 0.4382(7) 0.3593(5) 0.2511(5) 0.070(2) Uani 1 1 d . . .
C21 C 0.5243(9) 0.4130(7) 0.2356(6) 0.075(3) Uani 1 1 d . . .
C22 C 0.5007(17) 0.4661(11) 0.1519(8) 0.112(5) Uani 1 1 d . . .
H22A H 0.545(9) 0.418(7) 0.115(6) 0.12(4) Uiso 1 1 d . . .
H22B H 0.574(12) 0.501(9) 0.138(8) 0.21(7) Uiso 1 1 d . . .
H22C H 0.420(9) 0.511(7) 0.159(6) 0.11(5) Uiso 1 1 d . . .
C23 C 0.6407(13) 0.3450(11) 0.2313(11) 0.133(5) Uani 1 1 d . . .
H23A H 0.6471 0.3150 0.1803 0.11(4) Uiso 1 1 calc R . .
H23B H 0.6481 0.3031 0.2800 0.15(6) Uiso 1 1 calc R . .
H23C H 0.6994 0.3745 0.2310 0.31(13) Uiso 1 1 calc R . .
C24 C 0.5035(11) 0.4643(7) 0.3167(6) 0.090(4) Uani 1 1 d . . .
C25 C 0.4168(16) 0.5539(7) 0.3035(9) 0.139(6) Uani 1 1 d . . .
H25A H 0.4078 0.5837 0.3549 0.11(4) Uiso 1 1 calc R . .
H25B H 0.3453 0.5458 0.2895 0.21(9) Uiso 1 1 calc R . .
H25C H 0.4426 0.5886 0.2580 0.19(6) Uiso 1 1 calc R . .
C26 C 0.6066(14) 0.4736(13) 0.3579(10) 0.148(6) Uani 1 1 d . . .
H26A H 0.5840 0.5074 0.4065 0.36(14) Uiso 1 1 calc R . .
H26B H 0.6482 0.5029 0.3179 0.17(7) Uiso 1 1 calc R . .
H26C H 0.6537 0.4163 0.3759 0.08(4) Uiso 1 1 calc R . .
N2 N 0.4456(8) 0.4074(5) 0.3736(5) 0.085(3) Uani 1 1 d . . .
C27 C 0.4046(8) 0.3527(6) 0.3312(6) 0.058(2) Uani 1 1 d . . .
C28 C 0.3399(8) 0.2966(5) 0.3671(6) 0.059(2) Uani 1 1 d . . .
C29 C 0.2953(10) 0.2910(7) 0.4478(7) 0.071(3) Uani 1 1 d . . .
H29A H 0.297(6) 0.316(4) 0.481(3) 0.01(2) Uiso 1 1 d . . .
N3 N 0.2410(7) 0.2289(5) 0.4624(4) 0.068(2) Uani 1 1 d . . .
N4 N 0.2520(6) 0.1941(4) 0.3858(5) 0.0591(19) Uani 1 1 d . . .
C30 C 0.2021(12) 0.1216(8) 0.3732(8) 0.091(3) Uani 1 1 d . . .
H30B H 0.1864 0.0943 0.4275 0.32(11) Uiso 1 1 calc R . .
H30C H 0.2545 0.0788 0.3410 0.24(8) Uiso 1 1 calc R . .
H30D H 0.1330 0.1444 0.3429 0.19(7) Uiso 1 1 calc R . .
C31 C 0.3096(9) 0.2319(6) 0.3291(6) 0.063(3) Uani 1 1 d . . .
H31A H 0.305(6) 0.222(4) 0.273(4) 0.037(19) Uiso 1 1 d . . .
O10 O 0.4264(8) 0.4194(5) 0.4519(5) 0.138(4) Uani 1 1 d . . .
O11 O 0.0444(6) 0.1668(4) -0.2792(4) 0.079(2) Uani 1 1 d . . .
N5 N 0.0659(7) 0.1022(5) -0.2219(5) 0.067(2) Uani 1 1 d . . .
C35 C 0.0131(9) 0.0274(7) -0.2222(6) 0.076(3) Uani 1 1 d . . .
C36 C 0.0178(16) -0.0029(11) -0.3119(9) 0.099(5) Uani 1 1 d . . .
H36A H 0.079(9) -0.006(6) -0.341(6) 0.08(4) Uiso 1 1 d . . .
H36B H -0.032(7) 0.050(5) -0.357(5) 0.08(3) Uiso 1 1 d . . .
H36C H -0.021(9) -0.047(6) -0.296(6) 0.10(4) Uiso 1 1 d . . .
C37 C -0.1107(12) 0.0643(11) -0.1901(10) 0.106(4) Uani 1 1 d . . .
H37A H -0.122(9) 0.077(6) -0.132(6) 0.11(4) Uiso 1 1 d . . .
H37B H -0.144(8) 0.009(5) -0.182(5) 0.08(3) Uiso 1 1 d . . .
H37C H -0.143(9) 0.099(7) -0.251(7) 0.13(4) Uiso 1 1 d . . .
C32 C 0.0875(10) -0.0411(6) -0.1564(6) 0.076(3) Uani 1 1 d . . .
C33 C 0.1951(13) -0.0962(9) -0.1991(9) 0.103(5) Uani 1 1 d . . .
H33A H 0.220(14) -0.060(10) -0.278(11) 0.27(7) Uiso 1 1 d . . .
H33B H 0.166(8) -0.144(6) -0.228(6) 0.10(3) Uiso 1 1 d . . .
H33C H 0.226(7) -0.128(4) -0.161(4) 0.03(3) Uiso 1 1 d . . .
C34 C 0.0284(15) -0.0960(10) -0.0961(10) 0.094(4) Uani 1 1 d . . .
H34A H 0.070(11) -0.132(8) -0.054(7) 0.14(6) Uiso 1 1 d . . .
H34B H 0.007(8) -0.138(6) -0.122(6) 0.10(4) Uiso 1 1 d . . .
H34C H -0.052(7) -0.054(5) -0.082(4) 0.06(3) Uiso 1 1 d . . .
N6 N 0.1294(7) 0.0212(5) -0.1071(5) 0.064(2) Uani 1 1 d . . .
O12 O 0.1802(6) -0.0038(4) -0.0367(4) 0.081(2) Uani 1 1 d . . .
C38 C 0.1191(8) 0.0995(6) -0.1496(6) 0.060(2) Uani 1 1 d . . .
C39 C 0.1593(7) 0.1704(6) -0.1247(5) 0.055(2) Uani 1 1 d . . .
C40 C 0.2031(9) 0.1781(7) -0.0467(6) 0.069(3) Uani 1 1 d . . .
H40A H 0.212(6) 0.138(4) -0.003(4) 0.05(2) Uiso 1 1 d . . .
N7 N 0.2314(6) 0.2532(5) -0.0449(4) 0.063(2) Uani 1 1 d . . .
N8 N 0.2053(6) 0.2944(4) -0.1238(4) 0.062(2) Uani 1 1 d . . .
C41 C 0.2324(12) 0.3785(7) -0.1459(7) 0.090(3) Uani 1 1 d . . .
H41A H 0.2630 0.3956 -0.0974 0.33(11) Uiso 1 1 calc R . .
H41B H 0.1648 0.4229 -0.1626 0.39(14) Uiso 1 1 calc R . .
H41C H 0.2872 0.3720 -0.1922 0.14(5) Uiso 1 1 calc R . .
C42 C 0.1622(9) 0.2474(6) -0.1715(6) 0.063(3) Uani 1 1 d . . .
H42A H 0.135(6) 0.271(4) -0.226(4) 0.05(2) Uiso 1 1 d . . .

loop_
_atom_site_aniso_label
_atom_site_aniso_U_11
_atom_site_aniso_U_22
_atom_site_aniso_U_33
_atom_site_aniso_U_23
_atom_site_aniso_U_13
_atom_site_aniso_U_12
Cu1 0.0642(9) 0.0568(7) 0.0764(7) -0.0078(5) 0.0062(7) -0.0170(6)
O1 0.056(5) 0.082(4) 0.080(4) -0.015(3) -0.007(4) -0.023(4)
C1 0.083(13) 0.191(17) 0.139(13) 0.008(12) -0.040(11) -0.067(13)
F1 0.191(12) 0.204(10) 0.43(2) 0.075(12) -0.210(13) -0.120(10)
F2 0.209(12) 0.376(17) 0.143(8) -0.052(9) -0.062(8) -0.131(11)
F3 0.065(6) 0.316(15) 0.343(15) -0.183(12) -0.019(8) -0.037(8)
C2 0.059(9) 0.102(9) 0.077(7) -0.023(6) -0.012(7) -0.009(7)
C3 0.068(10) 0.108(10) 0.111(9) -0.037(8) -0.014(8) 0.004(9)
C4 0.092(10) 0.065(7) 0.079(7) -0.017(5) 0.015(8) 0.000(8)
C5 0.19(2) 0.077(11) 0.22(2) -0.032(12) -0.091(18) 0.015(13)
F4 0.212(14) 0.107(7) 0.44(2) -0.141(10) 0.045(13) -0.036(8)
F5 0.195(13) 0.116(7) 0.422(19) -0.094(9) -0.083(12) 0.069(8)
F6 0.51(3) 0.189(11) 0.167(9) -0.106(9) 0.047(14) 0.007(14)
O2 0.076(6) 0.062(4) 0.088(4) -0.021(3) -0.009(4) -0.018(4)
O3 0.051(5) 0.055(4) 0.093(4) -0.012(3) -0.002(4) -0.012(4)
C6 0.096(11) 0.080(8) 0.075(7) -0.009(6) 0.025(8) -0.014(8)
F7 0.079(5) 0.093(4) 0.154(6) -0.028(4) 0.003(5) 0.006(4)
F8 0.238(10) 0.058(4) 0.168(6) -0.002(4) 0.119(6) -0.032(5)
F9 0.111(6) 0.103(4) 0.113(5) -0.040(4) 0.014(4) -0.020(4)
C7 0.067(8) 0.050(6) 0.058(5) -0.001(4) 0.011(6) -0.010(6)
C8 0.039(7) 0.080(7) 0.073(6) -0.008(5) -0.005(6) -0.016(7)
C9 0.084(9) 0.083(7) 0.050(5) -0.005(5) -0.001(6) -0.048(7)
C10 0.088(12) 0.095(10) 0.175(14) -0.043(10) -0.066(12) -0.005(9)
F10 0.136(8) 0.322(14) 0.212(9) -0.159(10) -0.035(7) -0.070(8)
F11 0.078(6) 0.184(8) 0.214(8) -0.042(6) -0.041(6) -0.060(6)
F12 0.293(14) 0.165(8) 0.441(19) 0.133(10) -0.244(14) -0.177(10)
O4 0.068(5) 0.072(4) 0.079(4) -0.016(3) -0.010(4) -0.015(4)
Cu2 0.0632(9) 0.0609(7) 0.0707(7) -0.0129(5) -0.0062(7) -0.0144(6)
O5 0.071(5) 0.053(4) 0.097(5) -0.010(3) 0.005(4) -0.014(4)
C11 0.117(13) 0.046(6) 0.137(11) -0.007(7) 0.015(10) -0.013(8)
F13 0.270(12) 0.075(4) 0.170(7) 0.018(4) 0.098(8) -0.011(5)
F14 0.296(14) 0.096(5) 0.203(8) -0.009(5) -0.071(8) -0.105(7)
F15 0.122(8) 0.080(5) 0.322(12) 0.025(6) -0.002(8) 0.001(5)
C12 0.074(9) 0.059(6) 0.087(7) -0.014(5) -0.008(7) -0.015(7)
C13 0.078(10) 0.063(7) 0.105(9) -0.019(7) 0.001(8) -0.003(7)
C14 0.054(8) 0.072(7) 0.074(6) -0.021(5) -0.002(6) -0.010(6)
C15 0.083(11) 0.080(8) 0.116(10) -0.014(7) 0.037(9) -0.009(8)
F16 0.081(5) 0.136(6) 0.193(7) 0.005(5) 0.047(5) -0.010(5)
F17 0.239(11) 0.181(8) 0.353(14) -0.162(9) 0.207(10) -0.174(8)
F18 0.120(7) 0.205(8) 0.133(6) 0.030(6) 0.038(6) -0.026(6)
O6 0.061(5) 0.066(4) 0.088(4) -0.011(3) 0.015(4) -0.019(4)
O7 0.065(5) 0.055(3) 0.070(4) 0.001(3) 0.001(4) -0.018(4)
C16 0.061(9) 0.071(8) 0.173(13) -0.014(8) 0.036(10) -0.024(8)
F19 0.183(11) 0.172(9) 0.272(11) -0.023(8) 0.144(10) -0.028(8)
F20 0.185(10) 0.47(2) 0.174(8) 0.045(10) -0.009(8) -0.258(13)
F21 0.115(7) 0.181(8) 0.273(11) 0.145(8) 0.083(7) 0.017(6)
C17 0.064(8) 0.063(6) 0.071(6) -0.008(5) 0.004(6) -0.020(6)
C18 0.068(9) 0.051(6) 0.099(8) -0.001(6) 0.005(7) -0.004(7)
C19 0.065(8) 0.062(6) 0.065(6) -0.006(5) -0.003(6) -0.027(6)
C20 0.23(2) 0.053(7) 0.114(10) -0.019(7) 0.077(12) -0.037(11)
F22 0.331(18) 0.087(6) 0.247(11) 0.046(6) -0.062(11) -0.084(9)
F23 0.344(15) 0.127(6) 0.101(5) 0.042(5) 0.029(8) 0.017(7)
F24 0.136(9) 0.101(6) 0.461(18) 0.115(8) 0.124(11) 0.051(7)
O8 0.072(5) 0.059(4) 0.068(4) -0.007(3) 0.004(4) -0.022(4)
O9 0.121(7) 0.111(5) 0.063(4) -0.019(4) 0.000(4) -0.061(5)
N1 0.085(7) 0.065(5) 0.067(5) -0.005(4) -0.005(5) -0.033(5)
C21 0.066(8) 0.086(7) 0.084(7) -0.007(6) 0.002(6) -0.040(7)
C22 0.145(16) 0.103(10) 0.101(10) -0.008(9) 0.018(10) -0.058(12)
C23 0.111(14) 0.135(11) 0.157(15) -0.039(13) 0.011(10) -0.035(12)
C24 0.123(11) 0.083(7) 0.090(7) -0.018(6) 0.008(8) -0.070(8)
C25 0.191(18) 0.058(7) 0.162(13) -0.024(8) 0.085(12) -0.034(9)
C26 0.185(17) 0.183(19) 0.126(11) -0.029(12) -0.018(13) -0.127(17)
N2 0.116(8) 0.086(6) 0.069(5) -0.012(5) 0.000(5) -0.052(6)
C27 0.062(7) 0.056(5) 0.055(6) -0.008(4) -0.005(5) -0.012(5)
C28 0.065(7) 0.053(5) 0.057(6) 0.003(4) -0.010(5) -0.015(5)
C29 0.089(9) 0.058(7) 0.074(8) -0.016(6) -0.010(7) -0.028(6)
N3 0.085(7) 0.054(4) 0.066(5) -0.013(4) 0.005(5) -0.020(5)
N4 0.057(6) 0.056(4) 0.067(5) -0.005(4) 0.000(4) -0.021(4)
C30 0.112(11) 0.087(7) 0.099(8) -0.025(7) 0.000(9) -0.066(8)
C31 0.072(8) 0.069(6) 0.056(6) -0.009(5) -0.017(6) -0.031(6)
O10 0.229(11) 0.163(7) 0.078(5) -0.043(5) 0.023(6) -0.141(8)
O11 0.086(6) 0.082(4) 0.067(4) -0.010(3) -0.013(4) -0.017(4)
N5 0.067(6) 0.065(5) 0.070(5) -0.013(4) -0.003(5) -0.017(5)
C35 0.066(8) 0.097(7) 0.078(7) -0.035(6) 0.011(6) -0.039(7)
C36 0.130(14) 0.124(12) 0.074(8) -0.021(8) 0.007(10) -0.085(12)
C37 0.073(10) 0.158(14) 0.099(11) -0.018(10) 0.016(9) -0.052(10)
C32 0.094(9) 0.070(6) 0.076(6) -0.027(6) 0.002(7) -0.036(7)
C33 0.118(13) 0.084(9) 0.094(10) -0.037(8) -0.009(9) 0.002(9)
C34 0.103(13) 0.077(8) 0.116(11) -0.020(9) 0.024(10) -0.051(9)
N6 0.068(6) 0.061(5) 0.064(5) -0.013(4) 0.017(5) -0.020(4)
O12 0.104(6) 0.073(4) 0.070(4) -0.004(3) 0.000(4) -0.030(4)
C38 0.056(7) 0.068(6) 0.061(6) -0.013(5) -0.005(5) -0.019(5)
C39 0.039(6) 0.061(6) 0.066(6) -0.011(5) -0.003(5) -0.012(5)
C40 0.077(8) 0.075(7) 0.056(6) -0.005(5) -0.005(6) -0.021(6)
N7 0.065(6) 0.065(5) 0.066(5) -0.005(4) -0.012(4) -0.026(4)
N8 0.066(6) 0.062(5) 0.058(5) -0.003(4) 0.000(4) -0.020(4)
C41 0.130(11) 0.070(7) 0.078(7) 0.006(5) -0.001(8) -0.046(8)
C42 0.075(8) 0.063(6) 0.050(5) -0.011(5) -0.016(6) -0.013(6)

loop_
_atom_type_symbol
_atom_type_description
_atom_type_scat_dispersion_real
_atom_type_scat_dispersion_imag
_atom_type_scat_source
C C 0.0033 0.0016 'International Tables Vol C Tables 4.2.6.8 and 6.1.1.4'
H H 0.0000 0.0000 'International Tables Vol C Tables 4.2.6.8 and 6.1.1.4'
N N 0.0061 0.0033 'International Tables Vol C Tables 4.2.6.8 and 6.1.1.4'
O O 0.0106 0.0060 'International Tables Vol C Tables 4.2.6.8 and 6.1.1.4'
F F 0.0171 0.0103 'International Tables Vol C Tables 4.2.6.8 and 6.1.1.4'
Cu Cu 0.3201 1.2651 'International Tables Vol C Tables 4.2.6.8 and 6.1.1.4'

loop_
_geom_angle_atom_site_label_1
_geom_angle_atom_site_label_2
_geom_angle_atom_site_label_3
_geom_angle
_geom_angle_site_symmetry_1
_geom_angle_site_symmetry_3
_geom_angle_publ_flag
O8 Cu1 O7 93.5(3) . . ?
O8 Cu1 O5 171.7(2) . . ?
O7 Cu1 O5 88.4(3) . . ?
O8 Cu1 O6 85.5(3) . . ?
O7 Cu1 O6 175.9(2) . . ?
O5 Cu1 O6 92.0(3) . . ?
O8 Cu1 N7 89.9(2) . . ?
O7 Cu1 N7 88.9(2) . . ?
O5 Cu1 N7 98.2(3) . . ?
O6 Cu1 N7 95.1(3) . . ?
O8 Cu1 O9 80.6(2) . . ?
O7 Cu1 O9 82.6(2) . . ?
O5 Cu1 O9 91.7(2) . . ?
O6 Cu1 O9 93.3(2) . . ?
N7 Cu1 O9 166.7(2) . . ?
C2 O1 Cu2 124.9(7) . . ?
F3 C1 F1 105.8(16) . . ?
F3 C1 F2 104.8(16) . . ?
F1 C1 F2 106.0(19) . . ?
F3 C1 C2 116.0(17) . . ?
F1 C1 C2 112.5(14) . . ?
F2 C1 C2 110.9(14) . . ?
O1 C2 C3 127.9(12) . . ?
O1 C2 C1 113.8(12) . . ?
C3 C2 C1 118.3(14) . . ?
C2 C3 C4 122.8(12) . . ?
O2 C4 C3 127.6(11) . . ?
O2 C4 C5 114.9(15) . . ?
C3 C4 C5 117.4(15) . . ?
F6 C5 F5 110(3) . . ?
F6 C5 F4 102.9(19) . . ?
F5 C5 F4 101.0(19) . . ?
F6 C5 C4 113.6(17) . . ?
F5 C5 C4 116.9(17) . . ?
F4 C5 C4 111(2) . . ?
C4 O2 Cu2 124.3(7) . . ?
C7 O3 Cu2 123.5(6) . . ?
F8 C6 F9 107.0(11) . . ?
F8 C6 F7 111.0(10) . . ?
F9 C6 F7 103.1(9) . . ?
F8 C6 C7 112.4(9) . . ?
F9 C6 C7 109.8(9) . . ?
F7 C6 C7 113.0(11) . . ?
O3 C7 C8 127.4(9) . . ?
O3 C7 C6 113.8(10) . . ?
C8 C7 C6 118.8(11) . . ?
C7 C8 C9 123.0(10) . . ?
O4 C9 C8 128.1(10) . . ?
O4 C9 C10 116.0(10) . . ?
C8 C9 C10 115.9(11) . . ?
F12 C10 F11 111.0(17) . . ?
F12 C10 F10 103.0(13) . . ?
F11 C10 F10 99.2(12) . . ?
F12 C10 C9 114.1(12) . . ?
F11 C10 C9 119.3(11) . . ?
F10 C10 C9 107.7(14) . . ?
C9 O4 Cu2 123.8(6) . . ?
O1 Cu2 O2 92.3(3) . . ?
O1 Cu2 O4 176.2(3) . . ?
O2 Cu2 O4 84.4(3) . . ?
O1 Cu2 O3 91.6(3) . . ?
O2 Cu2 O3 172.6(3) . . ?
O4 Cu2 O3 91.5(3) . . ?
O1 Cu2 N3 92.7(3) . . ?
O2 Cu2 N3 95.2(3) . . ?
O4 Cu2 N3 89.3(3) . . ?
O3 Cu2 N3 90.9(2) . . ?
O1 Cu2 O11 81.7(2) . 1_556 ?
O2 Cu2 O11 82.0(2) . 1_556 ?
O4 Cu2 O11 96.2(2) . 1_556 ?
O3 Cu2 O11 92.4(2) . 1_556 ?
N3 Cu2 O11 173.6(2) . 1_556 ?
C12 O5 Cu1 125.2(7) . . ?
F13 C11 F14 108.1(14) . . ?
F13 C11 F15 105.8(13) . . ?
F14 C11 F15 101.9(11) . . ?
F13 C11 C12 114.3(11) . . ?
F14 C11 C12 112.0(12) . . ?
F15 C11 C12 113.7(13) . . ?
O5 C12 C13 127.0(10) . . ?
O5 C12 C11 114.4(12) . . ?
C13 C12 C11 118.6(11) . . ?
C12 C13 C14 123.9(11) . . ?
O6 C14 C13 127.4(11) . . ?
O6 C14 C15 113.2(9) . . ?
C13 C14 C15 119.3(10) . . ?
F17 C15 F16 110.5(13) . . ?
F17 C15 F18 106.4(12) . . ?
F16 C15 F18 99.6(10) . . ?
F17 C15 C14 116.4(10) . . ?
F16 C15 C14 114.5(10) . . ?
F18 C15 C14 107.7(11) . . ?
C14 O6 Cu1 124.4(7) . . ?
C17 O7 Cu1 123.6(6) . . ?
F21 C16 F19 106.3(15) . . ?
F21 C16 F20 108.0(13) . . ?
F19 C16 F20 99.2(13) . . ?
F21 C16 C17 117.9(12) . . ?
F19 C16 C17 112.7(11) . . ?
F20 C16 C17 111.0(13) . . ?
O7 C17 C18 128.2(10) . . ?
O7 C17 C16 112.9(9) . . ?
C18 C17 C16 118.9(10) . . ?
C19 C18 C17 122.1(11) . . ?
O8 C19 C18 129.4(9) . . ?
O8 C19 C20 113.2(11) . . ?
C18 C19 C20 117.2(12) . . ?
F24 C20 F23 118(2) . . ?
F24 C20 F22 100.9(13) . . ?
F23 C20 F22 96.2(17) . . ?
F24 C20 C19 117.7(13) . . ?
F23 C20 C19 114.3(10) . . ?
F22 C20 C19 104.8(16) . . ?
C19 O8 Cu1 123.2(6) . . ?
N1 O9 Cu1 149.9(6) . . ?
O9 N1 C27 125.1(8) . . ?
O9 N1 C21 120.5(7) . . ?
C27 N1 C21 113.2(8) . . ?
C22 C21 N1 108.4(10) . . ?
C22 C21 C23 110.0(13) . . ?
N1 C21 C23 105.5(10) . . ?
C22 C21 C24 117.1(10) . . ?
N1 C21 C24 100.7(8) . . ?
C23 C21 C24 114.0(10) . . ?
C26 C24 N2 110.7(11) . . ?
C26 C24 C25 110.3(13) . . ?
N2 C24 C25 106.0(10) . . ?
C26 C24 C21 116.5(11) . . ?
N2 C24 C21 100.0(7) . . ?
C25 C24 C21 112.5(10) . . ?
O10 N2 C27 124.6(9) . . ?
O10 N2 C24 121.2(8) . . ?
C27 N2 C24 113.7(8) . . ?
N1 C27 N2 107.8(9) . . ?
N1 C27 C28 126.0(9) . . ?
N2 C27 C28 126.1(8) . . ?
C29 C28 C31 103.1(9) . . ?
C29 C28 C27 129.1(9) . . ?
C31 C28 C27 127.8(9) . . ?
N3 C29 C28 114.3(9) . . ?
C29 N3 N4 102.0(8) . . ?
C29 N3 Cu2 125.5(6) . . ?
N4 N3 Cu2 132.5(6) . . ?
C31 N4 N3 112.8(8) . . ?
C31 N4 C30 126.9(8) . . ?
N3 N4 C30 120.4(8) . . ?
N4 C31 C28 107.9(9) . . ?
N5 O11 Cu2 130.0(5) . 1_554 ?
O11 N5 C38 125.6(8) . . ?
O11 N5 C35 121.6(8) . . ?
C38 N5 C35 111.8(8) . . ?
N5 C35 C36 110.5(9) . . ?
N5 C35 C37 105.2(9) . . ?
C36 C35 C37 111.4(11) . . ?
N5 C35 C32 100.9(8) . . ?
C36 C35 C32 114.9(10) . . ?
C37 C35 C32 113.1(10) . . ?
N6 C32 C34 110.0(9) . . ?
N6 C32 C33 103.9(9) . . ?
C34 C32 C33 113.1(10) . . ?
N6 C32 C35 99.2(7) . . ?
C34 C32 C35 117.6(11) . . ?
C33 C32 C35 111.2(9) . . ?
O12 N6 C38 124.7(8) . . ?
O12 N6 C32 122.1(7) . . ?
C38 N6 C32 112.7(8) . . ?
N5 C38 N6 108.9(8) . . ?
N5 C38 C39 124.1(8) . . ?
N6 C38 C39 127.0(9) . . ?
C42 C39 C40 103.6(8) . . ?
C42 C39 C38 128.3(9) . . ?
C40 C39 C38 128.1(9) . . ?
N7 C40 C39 112.3(9) . . ?
C40 N7 N8 103.9(7) . . ?
C40 N7 Cu1 124.4(6) . . ?
N8 N7 Cu1 131.7(6) . . ?
C42 N8 N7 111.9(7) . . ?
C42 N8 C41 129.5(8) . . ?
N7 N8 C41 118.5(8) . . ?
N8 C42 C39 108.3(8) . . ?

loop_
_geom_bond_atom_site_label_1
_geom_bond_atom_site_label_2
_geom_bond_distance
_geom_bond_site_symmetry_2
_geom_bond_publ_flag
Cu1 O8 1.930(6) . ?
Cu1 O7 1.942(6) . ?
Cu1 O5 1.946(6) . ?
Cu1 O6 1.964(6) . ?
Cu1 N7 2.323(7) . ?
Cu1 O9 2.507(7) . ?
O1 C2 1.240(11) . ?
O1 Cu2 1.937(6) . ?
C1 F3 1.247(18) . ?
C1 F1 1.258(17) . ?
C1 F2 1.266(17) . ?
C1 C2 1.541(17) . ?
C2 C3 1.352(15) . ?
C3 C4 1.388(16) . ?
C4 O2 1.238(12) . ?
C4 C5 1.516(17) . ?
C5 F6 1.22(2) . ?
C5 F5 1.222(18) . ?
C5 F4 1.28(3) . ?
O2 Cu2 1.947(6) . ?
O3 C7 1.242(11) . ?
O3 Cu2 1.968(6) . ?
C6 F8 1.268(11) . ?
C6 F9 1.318(11) . ?
C6 F7 1.324(12) . ?
C6 C7 1.535(13) . ?
C7 C8 1.369(12) . ?
C8 C9 1.383(13) . ?
C9 O4 1.219(11) . ?
C9 C10 1.513(15) . ?
C10 F12 1.210(15) . ?
C10 F11 1.271(13) . ?
C10 F10 1.348(17) . ?
O4 Cu2 1.959(7) . ?
Cu2 N3 2.298(7) . ?
Cu2 O11 2.507(6) 1_556 ?
O5 C12 1.239(11) . ?
C11 F13 1.251(13) . ?
C11 F14 1.266(14) . ?
C11 F15 1.289(14) . ?
C11 C12 1.519(13) . ?
C12 C13 1.367(14) . ?
C13 C14 1.376(13) . ?
C14 O6 1.231(10) . ?
C14 C15 1.535(14) . ?
C15 F17 1.223(12) . ?
C15 F16 1.300(12) . ?
C15 F18 1.337(13) . ?
O7 C17 1.251(10) . ?
C16 F21 1.191(13) . ?
C16 F19 1.272(13) . ?
C16 F20 1.275(15) . ?
C16 C17 1.514(14) . ?
C17 C18 1.380(12) . ?
C18 C19 1.355(13) . ?
C19 O8 1.256(10) . ?
C19 C20 1.560(15) . ?
C20 F24 1.197(17) . ?
C20 F23 1.198(12) . ?
C20 F22 1.33(2) . ?
O9 N1 1.294(8) . ?
N1 C27 1.315(10) . ?
N1 C21 1.527(11) . ?
C21 C22 1.498(15) . ?
C21 C23 1.539(14) . ?
C21 C24 1.551(13) . ?
C24 C26 1.500(14) . ?
C24 N2 1.506(11) . ?
C24 C25 1.528(14) . ?
N2 O10 1.267(8) . ?
N2 C27 1.353(10) . ?
C27 C28 1.411(12) . ?
C28 C29 1.366(13) . ?
C28 C31 1.374(11) . ?
C29 N3 1.329(12) . ?
N3 N4 1.358(8) . ?
N4 C31 1.317(10) . ?
N4 C30 1.474(10) . ?
O11 N5 1.283(8) . ?
O11 Cu2 2.507(6) 1_554 ?
N5 C38 1.334(10) . ?
N5 C35 1.499(11) . ?
C35 C36 1.528(14) . ?
C35 C37 1.549(15) . ?
C35 C32 1.563(13) . ?
C32 N6 1.517(11) . ?
C32 C34 1.522(15) . ?
C32 C33 1.532(15) . ?
N6 O12 1.279(8) . ?
N6 C38 1.334(10) . ?
C38 C39 1.436(11) . ?
C39 C42 1.377(11) . ?
C39 C40 1.396(11) . ?
C40 N7 1.331(11) . ?
N7 N8 1.363(8) . ?
N8 C42 1.325(10) . ?
N8 C41 1.468(10) . ?
